data_7204471
loop_
_publ_author_name
'Taher, Abutariq'
'Eichenseher, Sandra'
'Slawin, Alexandra M. Z.'
'Tennant, George'
'Weaver, George W.'

_publ_section_title
;
 Synthesis of 2-aryl-2H,4H-imidazo[4,5-d][1,2,3]triazoles from triethyl
 N-(1-ethyl-2-methyl-4-nitro-1H-imidazol-5-yl)phosphorimidate by
 reaction with aryl isocyanates
;
_journal_issue 17
_journal_name_full 'Journal of the Chemical Society, Perkin Transactions 1'
_journal_page_first 1968
_journal_paper_doi 10.1039/b205216b
_journal_year 2002
_chemical_formula_moiety 'C13 H12 F3 N5'
_chemical_formula_sum 'C13 H12 F3 N5'
_chemical_formula_weight 295.28
_chemical_name_systematic
;
?
;
_space_group_IT_number 2
_symmetry_cell_setting triclinic
_symmetry_space_group_name_Hall '-P 1'
_symmetry_space_group_name_H-M 'P -1'
_atom_sites_solution_hydrogens geom
_atom_sites_solution_primary direct
_atom_sites_solution_secondary difmap
_audit_creation_method SHELXL-97
_cell_angle_alpha 88.99(2)
_cell_angle_beta 100.84(2)
_cell_angle_gamma 91.560(10)
_cell_formula_units_Z 2
_cell_length_a 7.188(2)
_cell_length_b 9.088(2)
_cell_length_c 10.682(2)
_cell_measurement_reflns_used 11
_cell_measurement_temperature 293(2)
_cell_measurement_theta_max 13.1
_cell_measurement_theta_min 6.5
_cell_volume 685.0(3)
_computing_cell_refinement 'MSC/AFC Diffractometer Control'
_computing_data_collection 'MSC/AFC Diffractometer Control'
_computing_data_reduction 'teXsan (MSC, 1992-1997)'
_computing_molecular_graphics 'Bruker SHELXTL'
_computing_publication_material 'Bruker SHELXTL'
_computing_structure_refinement 'SHELXL-97 (Sheldrick, 1997)'
_computing_structure_solution 'SHELXS-97 (Sheldrick, 1990)'
_diffrn_ambient_temperature 293(2)
_diffrn_measured_fraction_theta_full 1.000
_diffrn_measured_fraction_theta_max 1.000
_diffrn_measurement_device_type 'Rigaku AFC7S'
_diffrn_measurement_method '\w scans'
_diffrn_radiation_monochromator graphite
_diffrn_radiation_source 'fine-focus sealed tube'
_diffrn_radiation_type CuK\a
_diffrn_radiation_wavelength 1.54178
_diffrn_reflns_av_R_equivalents 0.0031
_diffrn_reflns_av_sigmaI/netI 0.0179
_diffrn_reflns_limit_h_max 8
_diffrn_reflns_limit_h_min 0
_diffrn_reflns_limit_k_max 10
_diffrn_reflns_limit_k_min -10
_diffrn_reflns_limit_l_max 11
_diffrn_reflns_limit_l_min -11
_diffrn_reflns_number 2231
_diffrn_reflns_theta_full 60.02
_diffrn_reflns_theta_max 60.02
_diffrn_reflns_theta_min 4.21
_diffrn_standards_decay_% -0.16
_diffrn_standards_interval_count 150
_diffrn_standards_number 3
_exptl_absorpt_coefficient_mu 1.032
_exptl_absorpt_correction_T_max 1.000
_exptl_absorpt_correction_T_min 0.914
_exptl_absorpt_correction_type semi-empirical
_exptl_crystal_colour colurless
_exptl_crystal_density_diffrn 1.432
_exptl_crystal_density_method 'not measured'
_exptl_crystal_description prism
_exptl_crystal_F_000 304
_exptl_crystal_size_max 0.22
_exptl_crystal_size_mid 0.10
_exptl_crystal_size_min 0.10
_refine_diff_density_max 0.348
_refine_diff_density_min -0.283
_refine_diff_density_rms 0.041
_refine_ls_extinction_coef 0.0092(16)
_refine_ls_extinction_expression Fc^*^=kFc[1+0.001xFc^2^\l^3^/sin(2\q)]^-1/4^
_refine_ls_extinction_method SHELXL
_refine_ls_goodness_of_fit_ref 1.048
_refine_ls_hydrogen_treatment mixed
_refine_ls_matrix_type full
_refine_ls_number_parameters 191
_refine_ls_number_reflns 2023
_refine_ls_number_restraints 0
_refine_ls_restrained_S_all 1.048
_refine_ls_R_factor_all 0.0739
_refine_ls_R_factor_gt 0.0517
_refine_ls_shift/su_max 0.010
_refine_ls_shift/su_mean 0.003
_refine_ls_structure_factor_coef Fsqd
_refine_ls_weighting_details 'calc w=1/[\s^2^(Fo^2^)+(0.0850P)^2^+0.3304P] where P=(Fo^2^+2Fc^2^)/3'
_refine_ls_weighting_scheme calc
_refine_ls_wR_factor_gt 0.1489
_refine_ls_wR_factor_ref 0.1656
_reflns_number_gt 1467
_reflns_number_total 2023
_reflns_threshold_expression >2sigma(I)
_cod_data_source_file b205216b.txt
_cod_data_source_block 4c
_cod_depositor_comments
;
The following automatic conversions were performed:
'_symmetry_cell_setting' value 'Triclinic' changed to 'triclinic'
according to '/home/saulius/struct/CIF-dictionaries/cif_core.dic'
dictionary named 'cif_core.dic' version 2.4.1 from 2010-06-29.

Automatic conversion script
Id: cif_fix_enum 1527 2010-12-29 10:47:43Z saulius 
;
_cod_original_sg_symbol_H-M P-1
_cod_database_code 7204471

loop_
_symmetry_equiv_pos_as_xyz
'x, y, z'
'-x, -y, -z'

loop_
_atom_site_label
_atom_site_type_symbol
_atom_site_fract_x
_atom_site_fract_y
_atom_site_fract_z
_atom_site_U_iso_or_equiv
_atom_site_adp_type
_atom_site_occupancy
_atom_site_symmetry_multiplicity
_atom_site_calc_flag
_atom_site_refinement_flags
_atom_site_disorder_assembly
_atom_site_disorder_group
N1 N 0.6454(3) 0.7718(2) 0.4714(2) 0.0573(6) Uani 1 1 d . . .
C2 C 0.5844(4) 0.8284(3) 0.5757(3) 0.0573(7) Uani 1 1 d . . .
N3 N 0.4149(4) 0.7801(3) 0.5906(2) 0.0633(7) Uani 1 1 d . . .
C4 C 0.3627(4) 0.6864(3) 0.4899(3) 0.0532(7) Uani 1 1 d . . .
N5 N 0.2164(3) 0.5991(3) 0.4411(2) 0.0580(7) Uani 1 1 d . . .
N6 N 0.2753(3) 0.5439(2) 0.3388(2) 0.0518(6) Uani 1 1 d . . .
N7 N 0.4495(3) 0.5902(2) 0.3188(2) 0.0561(6) Uani 1 1 d . . .
C8 C 0.5003(4) 0.6794(3) 0.4165(2) 0.0490(7) Uani 1 1 d . . .
C9 C 0.1557(4) 0.4517(3) 0.2517(2) 0.0524(7) Uani 1 1 d . . .
C10 C -0.0205(4) 0.4096(3) 0.2760(3) 0.0612(8) Uani 1 1 d . . .
H10A H -0.0584 0.4399 0.3498 0.073 Uiso 1 1 calc R . .
C11 C -0.1393(5) 0.3227(3) 0.1901(3) 0.0681(9) Uani 1 1 d . . .
H11A H -0.2581 0.2945 0.2060 0.082 Uiso 1 1 calc R . .
C12 C -0.0840(5) 0.2770(3) 0.0807(3) 0.0648(8) Uani 1 1 d . . .
C13 C 0.0930(5) 0.3176(3) 0.0589(3) 0.0692(9) Uani 1 1 d . . .
H13A H 0.1317 0.2854 -0.0141 0.083 Uiso 1 1 calc R . .
C14 C 0.2141(5) 0.4053(3) 0.1435(3) 0.0633(8) Uani 1 1 d . . .
H14A H 0.3333 0.4327 0.1277 0.076 Uiso 1 1 calc R . .
C15 C 0.7024(5) 0.9351(3) 0.6626(3) 0.0738(10) Uani 1 1 d . . .
H15A H 0.6360 0.9614 0.7286 0.111 Uiso 1 1 calc R . .
H15B H 0.7273 1.0217 0.6152 0.111 Uiso 1 1 calc R . .
H15C H 0.8200 0.8909 0.7001 0.111 Uiso 1 1 calc R . .
C16 C 0.8226(5) 0.8025(4) 0.4271(4) 0.0822(10) Uani 1 1 d . . .
H16A H 0.8986 0.8719 0.4845 0.099 Uiso 1 1 calc R . .
H16B H 0.8923 0.7121 0.4311 0.099 Uiso 1 1 calc R . .
C17 C 0.7974(6) 0.8618(7) 0.2987(4) 0.130(2) Uani 1 1 d . . .
H17A H 0.9190 0.8802 0.2761 0.195 Uiso 1 1 calc R . .
H17B H 0.7304 0.9523 0.2941 0.195 Uiso 1 1 calc R . .
H17C H 0.7260 0.7924 0.2407 0.195 Uiso 1 1 calc R . .
C18 C -0.2143(6) 0.1841(4) -0.0101(4) 0.0877(11) Uani 1 1 d . . .
F1 F -0.3928(4) 0.2257(4) -0.0262(3) 0.1629(14) Uani 1 1 d . . .
F2 F -0.2189(6) 0.0473(3) 0.0235(3) 0.1835(19) Uani 1 1 d . . .
F3 F -0.1818(4) 0.1890(3) -0.1261(2) 0.1236(10) Uani 1 1 d . . .

loop_
_atom_site_aniso_label
_atom_site_aniso_U_11
_atom_site_aniso_U_22
_atom_site_aniso_U_33
_atom_site_aniso_U_23
_atom_site_aniso_U_13
_atom_site_aniso_U_12
N1 0.0526(14) 0.0545(14) 0.0605(14) -0.0070(11) 0.0000(11) -0.0065(11)
C2 0.0656(19) 0.0462(15) 0.0545(16) -0.0033(13) -0.0033(13) 0.0006(14)
N3 0.0727(17) 0.0566(14) 0.0590(15) -0.0151(12) 0.0086(12) -0.0089(12)
C4 0.0588(17) 0.0475(15) 0.0516(15) -0.0043(13) 0.0066(13) -0.0037(13)
N5 0.0632(15) 0.0587(14) 0.0515(13) -0.0127(11) 0.0096(11) -0.0089(12)
N6 0.0551(14) 0.0492(13) 0.0491(13) -0.0075(10) 0.0050(10) -0.0063(11)
N7 0.0535(15) 0.0573(14) 0.0560(14) -0.0062(11) 0.0067(11) -0.0037(11)
C8 0.0513(16) 0.0430(14) 0.0502(15) -0.0023(12) 0.0026(12) 0.0005(12)
C9 0.0592(17) 0.0469(15) 0.0467(15) -0.0021(12) -0.0006(12) -0.0032(13)
C10 0.0648(19) 0.0632(18) 0.0538(16) -0.0114(14) 0.0080(14) -0.0131(15)
C11 0.067(2) 0.069(2) 0.0638(19) -0.0044(15) 0.0032(15) -0.0196(16)
C12 0.079(2) 0.0586(18) 0.0505(17) -0.0024(14) -0.0016(15) -0.0138(15)
C13 0.085(2) 0.071(2) 0.0494(17) -0.0117(15) 0.0078(15) -0.0103(17)
C14 0.069(2) 0.0643(18) 0.0551(17) -0.0096(14) 0.0097(14) -0.0106(15)
C15 0.078(2) 0.0559(18) 0.078(2) -0.0141(16) -0.0102(17) -0.0061(16)
C16 0.054(2) 0.097(3) 0.094(3) -0.022(2) 0.0089(17) -0.0111(17)
C17 0.087(3) 0.209(6) 0.096(3) 0.023(3) 0.031(2) -0.028(3)
C18 0.101(3) 0.086(3) 0.066(2) -0.0092(19) -0.007(2) -0.027(2)
F1 0.097(2) 0.235(4) 0.141(2) -0.083(2) -0.0176(17) -0.038(2)
F2 0.285(4) 0.0901(18) 0.129(2) 0.0074(16) -0.066(3) -0.091(2)
F3 0.156(2) 0.135(2) 0.0685(14) -0.0340(13) -0.0032(14) -0.0460(17)

loop_
_atom_type_symbol
_atom_type_description
_atom_type_scat_dispersion_real
_atom_type_scat_dispersion_imag
_atom_type_scat_source
C C 0.0181 0.0091 'International Tables Vol C Tables 4.2.6.8 and 6.1.1.4'
H H 0.0000 0.0000 'International Tables Vol C Tables 4.2.6.8 and 6.1.1.4'
N N 0.0311 0.0180 'International Tables Vol C Tables 4.2.6.8 and 6.1.1.4'
F F 0.0727 0.0534 'International Tables Vol C Tables 4.2.6.8 and 6.1.1.4'

loop_
_geom_angle_atom_site_label_1
_geom_angle_atom_site_label_2
_geom_angle_atom_site_label_3
_geom_angle
_geom_angle_site_symmetry_1
_geom_angle_site_symmetry_3
_geom_angle_publ_flag
C8 N1 C2 104.5(2) . . ?
C8 N1 C16 126.8(3) . . ?
C2 N1 C16 128.7(3) . . ?
N3 C2 N1 114.6(2) . . ?
N3 C2 C15 123.5(3) . . ?
N1 C2 C15 121.9(3) . . ?
C2 N3 C4 102.7(2) . . ?
N5 C4 N3 138.7(3) . . ?
N5 C4 C8 109.4(2) . . ?
N3 C4 C8 111.9(3) . . ?
C4 N5 N6 101.6(2) . . ?
N5 N6 N7 116.8(2) . . ?
N5 N6 C9 121.3(2) . . ?
N7 N6 C9 121.7(2) . . ?
C8 N7 N6 100.1(2) . . ?
N7 C8 N1 141.6(3) . . ?
N7 C8 C4 112.0(2) . . ?
N1 C8 C4 106.4(2) . . ?
C14 C9 C10 120.6(3) . . ?
C14 C9 N6 120.2(3) . . ?
C10 C9 N6 119.2(2) . . ?
C11 C10 C9 119.5(3) . . ?
C10 C11 C12 120.6(3) . . ?
C13 C12 C11 119.2(3) . . ?
C13 C12 C18 121.2(3) . . ?
C11 C12 C18 119.5(3) . . ?
C12 C13 C14 121.1(3) . . ?
C13 C14 C9 118.9(3) . . ?
C17 C16 N1 113.8(3) . . ?
F2 C18 F3 107.2(4) . . ?
F2 C18 F1 105.0(4) . . ?
F3 C18 F1 102.4(3) . . ?
F2 C18 C12 114.0(3) . . ?
F3 C18 C12 114.4(3) . . ?
F1 C18 C12 112.9(4) . . ?

loop_
_geom_bond_atom_site_label_1
_geom_bond_atom_site_label_2
_geom_bond_distance
_geom_bond_site_symmetry_2
_geom_bond_publ_flag
N1 C8 1.370(3) . ?
N1 C2 1.383(4) . ?
N1 C16 1.458(4) . ?
C2 N3 1.320(4) . ?
C2 C15 1.488(4) . ?
N3 C4 1.373(4) . ?
C4 N5 1.330(4) . ?
C4 C8 1.376(4) . ?
N5 N6 1.353(3) . ?
N6 N7 1.364(3) . ?
N6 C9 1.412(3) . ?
N7 C8 1.322(3) . ?
C9 C14 1.379(4) . ?
C9 C10 1.383(4) . ?
C10 C11 1.374(4) . ?
C11 C12 1.378(4) . ?
C12 C13 1.376(5) . ?
C12 C18 1.474(4) . ?
C13 C14 1.379(4) . ?
C16 C17 1.446(6) . ?
C18 F2 1.290(4) . ?
C18 F3 1.303(4) . ?
C18 F1 1.326(5) . ?

loop_
_geom_torsion_atom_site_label_1
_geom_torsion_atom_site_label_2
_geom_torsion_atom_site_label_3
_geom_torsion_atom_site_label_4
_geom_torsion
_geom_torsion_site_symmetry_1
_geom_torsion_site_symmetry_2
_geom_torsion_site_symmetry_3
_geom_torsion_site_symmetry_4
_geom_torsion_publ_flag
C8 N1 C2 N3 -0.2(3) . . . . ?
C16 N1 C2 N3 179.4(3) . . . . ?
C8 N1 C2 C15 179.9(2) . . . . ?
C16 N1 C2 C15 -0.4(5) . . . . ?
N1 C2 N3 C4 0.1(3) . . . . ?
C15 C2 N3 C4 179.9(3) . . . . ?
C2 N3 C4 N5 -179.8(3) . . . . ?
C2 N3 C4 C8 0.1(3) . . . . ?
N3 C4 N5 N6 179.6(3) . . . . ?
C8 C4 N5 N6 -0.3(3) . . . . ?
C4 N5 N6 N7 0.0(3) . . . . ?
C4 N5 N6 C9 -175.3(2) . . . . ?
N5 N6 N7 C8 0.3(3) . . . . ?
C9 N6 N7 C8 175.6(2) . . . . ?
N6 N7 C8 N1 -179.2(3) . . . . ?
N6 N7 C8 C4 -0.5(3) . . . . ?
C2 N1 C8 N7 179.1(3) . . . . ?
C16 N1 C8 N7 -0.6(6) . . . . ?
C2 N1 C8 C4 0.2(3) . . . . ?
C16 N1 C8 C4 -179.4(3) . . . . ?
N5 C4 C8 N7 0.5(3) . . . . ?
N3 C4 C8 N7 -179.4(2) . . . . ?
N5 C4 C8 N1 179.7(2) . . . . ?
N3 C4 C8 N1 -0.2(3) . . . . ?
N5 N6 C9 C14 175.4(2) . . . . ?
N7 N6 C9 C14 0.4(4) . . . . ?
N5 N6 C9 C10 -4.1(4) . . . . ?
N7 N6 C9 C10 -179.2(2) . . . . ?
C14 C9 C10 C11 -1.1(4) . . . . ?
N6 C9 C10 C11 178.5(3) . . . . ?
C9 C10 C11 C12 0.2(5) . . . . ?
C10 C11 C12 C13 0.9(5) . . . . ?
C10 C11 C12 C18 -179.8(3) . . . . ?
C11 C12 C13 C14 -1.2(5) . . . . ?
C18 C12 C13 C14 179.5(3) . . . . ?
C12 C13 C14 C9 0.4(5) . . . . ?
C10 C9 C14 C13 0.8(4) . . . . ?
N6 C9 C14 C13 -178.8(3) . . . . ?
C8 N1 C16 C17 58.6(5) . . . . ?
C2 N1 C16 C17 -121.0(4) . . . . ?
C13 C12 C18 F2 100.3(5) . . . . ?
C11 C12 C18 F2 -79.0(5) . . . . ?
C13 C12 C18 F3 -23.5(5) . . . . ?
C11 C12 C18 F3 157.2(3) . . . . ?
C13 C12 C18 F1 -140.1(4) . . . . ?
C11 C12 C18 F1 40.6(5) . . . . ?

loop_
_cod_related_entry_id
_cod_related_entry_database
_cod_related_entry_code
1 ChemSpider 21142781
